data_7157961
loop_
_publ_author_name
'Li, Zhen'
'Vijaykumar, Gonela'
'Li, Xiangdong'
'Golz, Christopher'
'Alcarazo, Manuel'

_publ_section_title
;
 5-(Diarylimino)- and 5-(sulfoximido)dibenzothiophenium triflates:
 syntheses and applications as electrophilic aminating reagents.
;
_journal_issue 13
_journal_name_full 'Organic &amp; biomolecular chemistry'
_journal_page_first 2941
_journal_page_last 2948
_journal_paper_doi 10.1039/d1ob00285f
_journal_volume 19
_journal_year 2021
_chemical_formula_moiety 'C26 H21 N O2 S'
_chemical_formula_sum 'C26 H21 N O2 S'
_chemical_formula_weight 411.50
_space_group_crystal_system monoclinic
_space_group_IT_number 14
_space_group_name_Hall '-P 2ybc'
_space_group_name_H-M_alt 'P 1 21/c 1'
_atom_sites_solution_hydrogens geom
_atom_sites_solution_primary dual
_audit_creation_date 2020-07-30
_audit_creation_method
;
Olex2 1.3
(compiled 2020.06.28 svn.raecde09e for OlexSys, GUI svn.r6132)
;
_audit_update_record
;
2021-02-15 deposited with the CCDC.	2021-03-08 downloaded from the CCDC.
;
_cell_angle_alpha 90
_cell_angle_beta 99.136(6)
_cell_angle_gamma 90
_cell_formula_units_Z 4
_cell_length_a 12.890(3)
_cell_length_b 17.696(4)
_cell_length_c 9.0179(16)
_cell_measurement_reflns_used 9849
_cell_measurement_temperature 100.0
_cell_measurement_theta_max 31.570
_cell_measurement_theta_min 2.300
_cell_volume 2030.9(8)
_computing_cell_refinement 'SAINT V8.40A (Bruker, 2019)'
_computing_data_reduction 'SAINT V8.40A (Bruker, 2019)'
_computing_molecular_graphics 'Olex2 1.3 (Dolomanov et al., 2009)'
_computing_publication_material 'Olex2 1.3 (Dolomanov et al., 2009)'
_computing_structure_refinement 'XL  (Sheldrick, 2008)'
_computing_structure_solution 'XT  (Sheldrick, 2015)'
_diffrn_ambient_temperature 100.0
_diffrn_measured_fraction_theta_full 0.995
_diffrn_measured_fraction_theta_max 0.904
_diffrn_measurement_device_type 'Bruker D8 Venture CuMo Dual Source'
_diffrn_measurement_method '\f and \w scans'
_diffrn_radiation_type MoK\a
_diffrn_radiation_wavelength 0.71073
_diffrn_reflns_av_R_equivalents 0.0448
_diffrn_reflns_av_unetI/netI 0.0341
_diffrn_reflns_Laue_measured_fraction_full 0.995
_diffrn_reflns_Laue_measured_fraction_max 0.904
_diffrn_reflns_limit_h_max 19
_diffrn_reflns_limit_h_min -19
_diffrn_reflns_limit_k_max 26
_diffrn_reflns_limit_k_min -26
_diffrn_reflns_limit_l_max 13
_diffrn_reflns_limit_l_min -13
_diffrn_reflns_number 52320
_diffrn_reflns_point_group_measured_fraction_full 0.995
_diffrn_reflns_point_group_measured_fraction_max 0.904
_diffrn_reflns_theta_full 25.242
_diffrn_reflns_theta_max 32.991
_diffrn_reflns_theta_min 2.302
_diffrn_source_current 1.0
_diffrn_source_power 0.05
_diffrn_source_voltage 50.0
_diffrn_standards_number 0
_exptl_absorpt_coefficient_mu 0.183
_exptl_absorpt_correction_T_max 0.7681
_exptl_absorpt_correction_T_min 0.7321
_exptl_absorpt_correction_type multi-scan
_exptl_absorpt_process_details
;
SADABS-2016/2 (Bruker,2016/2) was used for absorption correction.
wR2(int) was 0.0816 before and 0.0555 after correction.
The Ratio of minimum to maximum transmission is 0.9531.
The \l/2 correction factor is Not present.
;
_exptl_crystal_colour colourless
_exptl_crystal_colour_primary colourless
_exptl_crystal_density_diffrn 1.346
_exptl_crystal_description block
_exptl_crystal_F_000 864
_exptl_crystal_recrystallization_method 'Re-crystallisation from solvent: DCM and diethylether'
_exptl_crystal_size_max 0.204
_exptl_crystal_size_mid 0.117
_exptl_crystal_size_min 0.107
_refine_diff_density_max 0.482
_refine_diff_density_min -0.516
_refine_diff_density_rms 0.063
_refine_ls_extinction_method none
_refine_ls_goodness_of_fit_ref 1.062
_refine_ls_hydrogen_treatment constr
_refine_ls_matrix_type full
_refine_ls_number_parameters 272
_refine_ls_number_reflns 6915
_refine_ls_number_restraints 0
_refine_ls_restrained_S_all 1.062
_refine_ls_R_factor_all 0.0676
_refine_ls_R_factor_gt 0.0517
_refine_ls_shift/su_max 0.001
_refine_ls_shift/su_mean 0.000
_refine_ls_structure_factor_coef Fsqd
_refine_ls_weighting_details 'w=1/[\s^2^(Fo^2^)+(0.0462P)^2^+1.5032P] where P=(Fo^2^+2Fc^2^)/3'
_refine_ls_weighting_scheme calc
_refine_ls_wR_factor_gt 0.1213
_refine_ls_wR_factor_ref 0.1291
_reflns_Friedel_coverage 0.000
_reflns_number_gt 5437
_reflns_number_total 6915
_reflns_threshold_expression 'I > 2\s(I)'
_cod_data_source_file d1ob00285f2.cif
_cod_data_source_block 1072_p21c
_cod_depositor_comments 'Adding full bibliography for 7157951--7157968.cif.'
_cod_original_cell_volume 2031.0(8)
_cod_database_code 7157961
_shelx_shelxl_version_number 2018/3
_shelx_space_group_comment
;
The symmetry employed for this shelxl refinement is uniquely defined
by the following loop, which should always be used as a source of
symmetry information in preference to the above space-group names.
They are only intended as comments.
;
_olex2_refinement_description
;
1. Fixed Uiso
 At 1.2 times of:
  All C(H) groups
 At 1.5 times of:
  All C(H,H,H) groups
2.a Ternary CH refined with riding coordinates:
 C13(H13)
2.b Aromatic/amide H refined with riding coordinates:
 C2(H2), C3(H3), C4(H4), C5(H5), C9(H9), C10(H10), C11(H11), C12(H12),
 C15(H15), C16(H16), C18(H18), C19(H19), C21(H21), C22(H22), C23(H23), C24(H24),
  C25(H25)
2.c Idealised Me refined as rotating group:
 C26(H26A,H26B,H26C)
;
_olex2_submission_special_instructions 'No special instructions were received'

loop_
_space_group_symop_operation_xyz
'x, y, z'
'-x, y+1/2, -z+1/2'
'-x, -y, -z'
'x, -y-1/2, z-1/2'

loop_
_atom_site_label
_atom_site_type_symbol
_atom_site_fract_x
_atom_site_fract_y
_atom_site_fract_z
_atom_site_U_iso_or_equiv
_atom_site_adp_type
_atom_site_occupancy
_atom_site_site_symmetry_order
_atom_site_calc_flag
_atom_site_refinement_flags_posn
_atom_site_refinement_flags_adp
_atom_site_refinement_flags_occupancy
_atom_site_disorder_assembly
_atom_site_disorder_group
S1 S 0.34373(3) 0.59597(2) 0.52470(4) 0.01921(9) Uani 1 1 d . . . . .
O1 O 0.41355(9) 0.55666(6) 0.64298(12) 0.0250(2) Uani 1 1 d . . . . .
O2 O 0.02874(10) 0.24969(7) 0.56819(16) 0.0343(3) Uani 1 1 d . . . . .
N1 N 0.25709(10) 0.55196(7) 0.42688(14) 0.0225(2) Uani 1 1 d . . . . .
C1 C 0.42660(11) 0.65503(8) 0.43314(15) 0.0198(3) Uani 1 1 d . . . . .
C2 C 0.50420(12) 0.63189(9) 0.35366(17) 0.0251(3) Uani 1 1 d . . . . .
H2 H 0.518136 0.579819 0.340346 0.030 Uiso 1 1 calc R U . . .
C3 C 0.56111(13) 0.68788(10) 0.29393(18) 0.0308(3) Uani 1 1 d . . . . .
H3 H 0.614854 0.674141 0.238174 0.037 Uiso 1 1 calc R U . . .
C4 C 0.53985(13) 0.76399(10) 0.31528(19) 0.0308(3) Uani 1 1 d . . . . .
H4 H 0.579806 0.801394 0.274057 0.037 Uiso 1 1 calc R U . . .
C5 C 0.46186(12) 0.78632(9) 0.39517(16) 0.0249(3) Uani 1 1 d . . . . .
H5 H 0.448139 0.838406 0.408628 0.030 Uiso 1 1 calc R U . . .
C6 C 0.40387(11) 0.73108(8) 0.45546(15) 0.0198(3) Uani 1 1 d . . . . .
C7 C 0.31870(11) 0.74183(8) 0.54393(15) 0.0194(2) Uani 1 1 d . . . . .
C8 C 0.27805(11) 0.67375(8) 0.58714(15) 0.0197(3) Uani 1 1 d . . . . .
C9 C 0.19708(12) 0.66978(9) 0.67071(17) 0.0247(3) Uani 1 1 d . . . . .
H9 H 0.170528 0.622513 0.697697 0.030 Uiso 1 1 calc R U . . .
C10 C 0.15601(13) 0.73736(9) 0.71374(18) 0.0278(3) Uani 1 1 d . . . . .
H10 H 0.100561 0.736691 0.771675 0.033 Uiso 1 1 calc R U . . .
C11 C 0.19552(13) 0.80609(9) 0.67255(17) 0.0262(3) Uani 1 1 d . . . . .
H11 H 0.166727 0.851839 0.703273 0.031 Uiso 1 1 calc R U . . .
C12 C 0.27634(12) 0.80909(8) 0.58730(16) 0.0231(3) Uani 1 1 d . . . . .
H12 H 0.302237 0.856350 0.559091 0.028 Uiso 1 1 calc R U . . .
C13 C 0.28432(11) 0.47775(8) 0.36770(16) 0.0215(3) Uani 1 1 d . . . . .
H13 H 0.359338 0.466044 0.408397 0.026 Uiso 1 1 calc R U . . .
C14 C 0.21469(11) 0.41695(8) 0.42045(16) 0.0217(3) Uani 1 1 d . . . . .
C15 C 0.12264(13) 0.43369(9) 0.47761(19) 0.0283(3) Uani 1 1 d . . . . .
H15 H 0.101612 0.484859 0.484424 0.034 Uiso 1 1 calc R U . . .
C16 C 0.06164(13) 0.37658(9) 0.5245(2) 0.0312(3) Uani 1 1 d . . . . .
H16 H -0.001163 0.388684 0.561967 0.037 Uiso 1 1 calc R U . . .
C17 C 0.09257(12) 0.30142(8) 0.51654(18) 0.0250(3) Uani 1 1 d . . . . .
C18 C 0.18302(13) 0.28379(9) 0.4600(2) 0.0294(3) Uani 1 1 d . . . . .
H18 H 0.203944 0.232617 0.452780 0.035 Uiso 1 1 calc R U . . .
C19 C 0.24312(13) 0.34187(9) 0.4137(2) 0.0302(3) Uani 1 1 d . . . . .
H19 H 0.305829 0.329533 0.376168 0.036 Uiso 1 1 calc R U . . .
C20 C 0.27150(12) 0.48111(8) 0.19663(16) 0.0227(3) Uani 1 1 d . . . . .
C21 C 0.35756(13) 0.46864(9) 0.12483(18) 0.0278(3) Uani 1 1 d . . . . .
H21 H 0.424370 0.458629 0.182670 0.033 Uiso 1 1 calc R U . . .
C22 C 0.34682(15) 0.47067(10) -0.0313(2) 0.0339(4) Uani 1 1 d . . . . .
H22 H 0.406528 0.462864 -0.079049 0.041 Uiso 1 1 calc R U . . .
C23 C 0.25009(15) 0.48395(10) -0.11677(19) 0.0338(4) Uani 1 1 d . . . . .
H23 H 0.242551 0.484000 -0.223292 0.041 Uiso 1 1 calc R U . . .
C24 C 0.16433(14) 0.49716(10) -0.04640(19) 0.0317(3) Uani 1 1 d . . . . .
H24 H 0.097785 0.507198 -0.104990 0.038 Uiso 1 1 calc R U . . .
C25 C 0.17424(13) 0.49595(9) 0.10963(18) 0.0271(3) Uani 1 1 d . . . . .
H25 H 0.114648 0.505246 0.156860 0.032 Uiso 1 1 calc R U . . .
C26 C 0.05475(16) 0.17209(9) 0.5521(2) 0.0397(4) Uani 1 1 d . . . . .
H26A H 0.053486 0.160523 0.445522 0.060 Uiso 1 1 calc R U . . .
H26B H 0.003470 0.140222 0.592040 0.060 Uiso 1 1 calc R U . . .
H26C H 0.125144 0.162199 0.607576 0.060 Uiso 1 1 calc R U . . .

loop_
_atom_site_aniso_label
_atom_site_aniso_U_11
_atom_site_aniso_U_22
_atom_site_aniso_U_33
_atom_site_aniso_U_23
_atom_site_aniso_U_13
_atom_site_aniso_U_12
S1 0.02301(16) 0.01371(15) 0.02082(16) 0.00039(11) 0.00319(12) -0.00142(12)
O1 0.0296(5) 0.0198(5) 0.0245(5) 0.0034(4) 0.0012(4) 0.0032(4)
O2 0.0332(6) 0.0197(5) 0.0532(8) 0.0073(5) 0.0165(5) -0.0028(5)
N1 0.0239(6) 0.0158(5) 0.0276(6) -0.0011(4) 0.0032(5) -0.0017(4)
C1 0.0218(6) 0.0184(6) 0.0187(6) 0.0004(5) 0.0010(5) -0.0026(5)
C2 0.0248(7) 0.0261(7) 0.0244(7) -0.0011(5) 0.0036(5) 0.0008(6)
C3 0.0270(7) 0.0382(9) 0.0288(8) 0.0003(7) 0.0099(6) -0.0010(7)
C4 0.0307(8) 0.0339(8) 0.0289(8) 0.0039(6) 0.0087(6) -0.0090(7)
C5 0.0308(7) 0.0213(7) 0.0226(7) 0.0020(5) 0.0041(6) -0.0063(6)
C6 0.0231(6) 0.0180(6) 0.0174(6) 0.0004(5) 0.0005(5) -0.0024(5)
C7 0.0226(6) 0.0168(6) 0.0181(6) 0.0002(5) 0.0007(5) -0.0018(5)
C8 0.0232(6) 0.0158(6) 0.0197(6) 0.0001(5) 0.0019(5) -0.0005(5)
C9 0.0258(7) 0.0226(7) 0.0261(7) 0.0008(5) 0.0059(5) -0.0023(5)
C10 0.0268(7) 0.0290(8) 0.0287(7) -0.0017(6) 0.0081(6) 0.0019(6)
C11 0.0297(7) 0.0225(7) 0.0255(7) -0.0038(5) 0.0011(6) 0.0049(6)
C12 0.0291(7) 0.0173(6) 0.0219(6) -0.0013(5) 0.0005(5) -0.0001(5)
C13 0.0217(6) 0.0164(6) 0.0262(7) -0.0011(5) 0.0037(5) -0.0012(5)
C14 0.0234(6) 0.0173(6) 0.0241(6) -0.0010(5) 0.0027(5) -0.0023(5)
C15 0.0291(7) 0.0169(6) 0.0403(9) -0.0002(6) 0.0097(6) 0.0004(6)
C16 0.0274(7) 0.0230(7) 0.0459(9) 0.0005(7) 0.0144(7) -0.0003(6)
C17 0.0247(7) 0.0194(6) 0.0306(7) 0.0031(5) 0.0041(6) -0.0026(5)
C18 0.0308(8) 0.0170(6) 0.0424(9) 0.0001(6) 0.0119(7) 0.0009(6)
C19 0.0302(8) 0.0204(7) 0.0432(9) -0.0026(6) 0.0160(7) -0.0002(6)
C20 0.0276(7) 0.0161(6) 0.0244(7) -0.0007(5) 0.0037(5) -0.0043(5)
C21 0.0308(8) 0.0239(7) 0.0291(7) -0.0013(6) 0.0057(6) 0.0006(6)
C22 0.0417(9) 0.0314(8) 0.0307(8) -0.0020(7) 0.0123(7) 0.0029(7)
C23 0.0498(10) 0.0263(8) 0.0254(7) 0.0006(6) 0.0066(7) -0.0035(7)
C24 0.0356(8) 0.0279(8) 0.0292(8) 0.0041(6) -0.0026(6) -0.0061(6)
C25 0.0268(7) 0.0241(7) 0.0303(7) 0.0000(6) 0.0047(6) -0.0041(6)
C26 0.0393(10) 0.0189(7) 0.0620(12) 0.0093(7) 0.0113(9) -0.0015(7)

loop_
_atom_type_symbol
_atom_type_description
_atom_type_scat_dispersion_real
_atom_type_scat_dispersion_imag
_atom_type_scat_source
C C 0.0033 0.0016 'International Tables Vol C Tables 4.2.6.8 and 6.1.1.4'
H H 0.0000 0.0000 'International Tables Vol C Tables 4.2.6.8 and 6.1.1.4'
N N 0.0061 0.0033 'International Tables Vol C Tables 4.2.6.8 and 6.1.1.4'
O O 0.0106 0.0060 'International Tables Vol C Tables 4.2.6.8 and 6.1.1.4'
S S 0.1246 0.1234 'International Tables Vol C Tables 4.2.6.8 and 6.1.1.4'

loop_
_exptl_crystal_face_index_h
_exptl_crystal_face_index_k
_exptl_crystal_face_index_l
_exptl_crystal_face_perp_dist
1.00 1.00 -2.00 0.0230
-1.00 -1.00 2.00 0.0740
-2.00 0.00 -1.00 0.0240
2.00 0.00 1.00 0.0620
2.00 -1.00 0.00 0.0560
-2.00 1.00 0.00 0.0220
1.00 -2.00 2.00 0.0780
-2.00 2.00 -1.00 0.0220
-2.00 1.00 1.00 0.0510
0.00 -1.00 1.00 0.0730
0.00 -2.00 1.00 0.0870
-1.00 2.00 2.00 0.0550
0.00 -1.00 0.00 0.1020
0.00 -2.00 -1.00 0.0600
0.00 -1.00 -1.00 0.0390
0.00 1.00 1.00 0.0530
1.00 1.00 1.00 0.0520

loop_
_geom_angle_atom_site_label_1
_geom_angle_atom_site_label_2
_geom_angle_atom_site_label_3
_geom_angle
_geom_angle_site_symmetry_1
_geom_angle_site_symmetry_3
_geom_angle_publ_flag
O1 S1 N1 119.36(7) . . ?
O1 S1 C1 105.79(7) . . ?
O1 S1 C8 114.37(7) . . ?
N1 S1 C1 117.94(7) . . ?
N1 S1 C8 103.90(7) . . ?
C8 S1 C1 92.51(7) . . ?
C17 O2 C26 116.61(14) . . ?
C13 N1 S1 117.93(10) . . ?
C2 C1 S1 126.95(11) . . ?
C2 C1 C6 123.04(13) . . ?
C6 C1 S1 110.00(10) . . ?
C1 C2 H2 121.3 . . ?
C1 C2 C3 117.34(15) . . ?
C3 C2 H2 121.3 . . ?
C2 C3 H3 119.8 . . ?
C2 C3 C4 120.49(15) . . ?
C4 C3 H3 119.8 . . ?
C3 C4 H4 119.2 . . ?
C5 C4 C3 121.52(15) . . ?
C5 C4 H4 119.2 . . ?
C4 C5 H5 120.6 . . ?
C4 C5 C6 118.82(15) . . ?
C6 C5 H5 120.6 . . ?
C1 C6 C7 113.24(12) . . ?
C5 C6 C1 118.79(14) . . ?
C5 C6 C7 127.97(13) . . ?
C8 C7 C6 112.74(12) . . ?
C12 C7 C6 128.63(13) . . ?
C12 C7 C8 118.63(13) . . ?
C7 C8 S1 111.49(10) . . ?
C9 C8 S1 125.41(11) . . ?
C9 C8 C7 123.09(13) . . ?
C8 C9 H9 121.2 . . ?
C8 C9 C10 117.59(14) . . ?
C10 C9 H9 121.2 . . ?
C9 C10 H10 119.8 . . ?
C9 C10 C11 120.43(14) . . ?
C11 C10 H10 119.8 . . ?
C10 C11 H11 119.4 . . ?
C12 C11 C10 121.26(14) . . ?
C12 C11 H11 119.4 . . ?
C7 C12 H12 120.5 . . ?
C11 C12 C7 118.99(13) . . ?
C11 C12 H12 120.5 . . ?
N1 C13 H13 108.8 . . ?
N1 C13 C14 109.17(11) . . ?
N1 C13 C20 109.63(12) . . ?
C14 C13 H13 108.8 . . ?
C14 C13 C20 111.61(11) . . ?
C20 C13 H13 108.8 . . ?
C15 C14 C13 122.79(13) . . ?
C19 C14 C13 119.42(13) . . ?
C19 C14 C15 117.79(14) . . ?
C14 C15 H15 119.6 . . ?
C16 C15 C14 120.88(14) . . ?
C16 C15 H15 119.6 . . ?
C15 C16 H16 120.0 . . ?
C15 C16 C17 119.94(15) . . ?
C17 C16 H16 120.0 . . ?
O2 C17 C16 115.51(14) . . ?
O2 C17 C18 124.48(14) . . ?
C18 C17 C16 120.00(14) . . ?
C17 C18 H18 120.4 . . ?
C17 C18 C19 119.17(14) . . ?
C19 C18 H18 120.4 . . ?
C14 C19 C18 122.21(15) . . ?
C14 C19 H19 118.9 . . ?
C18 C19 H19 118.9 . . ?
C21 C20 C13 119.93(14) . . ?
C21 C20 C25 118.77(14) . . ?
C25 C20 C13 121.29(13) . . ?
C20 C21 H21 119.7 . . ?
C20 C21 C22 120.58(16) . . ?
C22 C21 H21 119.7 . . ?
C21 C22 H22 119.8 . . ?
C23 C22 C21 120.38(16) . . ?
C23 C22 H22 119.8 . . ?
C22 C23 H23 120.3 . . ?
C22 C23 C24 119.44(16) . . ?
C24 C23 H23 120.3 . . ?
C23 C24 H24 119.7 . . ?
C23 C24 C25 120.70(16) . . ?
C25 C24 H24 119.7 . . ?
C20 C25 H25 120.0 . . ?
C24 C25 C20 120.10(15) . . ?
C24 C25 H25 120.0 . . ?
O2 C26 H26A 109.5 . . ?
O2 C26 H26B 109.5 . . ?
O2 C26 H26C 109.5 . . ?
H26A C26 H26B 109.5 . . ?
H26A C26 H26C 109.5 . . ?
H26B C26 H26C 109.5 . . ?

loop_
_geom_bond_atom_site_label_1
_geom_bond_atom_site_label_2
_geom_bond_distance
_geom_bond_site_symmetry_2
_geom_bond_publ_flag
S1 O1 1.4584(11) . ?
S1 N1 1.5230(13) . ?
S1 C1 1.7874(14) . ?
S1 C8 1.7548(14) . ?
O2 C17 1.3615(18) . ?
O2 C26 1.426(2) . ?
N1 C13 1.4806(18) . ?
C1 C2 1.382(2) . ?
C1 C6 1.3986(19) . ?
C2 H2 0.9500 . ?
C2 C3 1.391(2) . ?
C3 H3 0.9500 . ?
C3 C4 1.394(3) . ?
C4 H4 0.9500 . ?
C4 C5 1.384(2) . ?
C5 H5 0.9500 . ?
C5 C6 1.3925(19) . ?
C6 C7 1.468(2) . ?
C7 C8 1.3938(19) . ?
C7 C12 1.391(2) . ?
C8 C9 1.383(2) . ?
C9 H9 0.9500 . ?
C9 C10 1.388(2) . ?
C10 H10 0.9500 . ?
C10 C11 1.392(2) . ?
C11 H11 0.9500 . ?
C11 C12 1.391(2) . ?
C12 H12 0.9500 . ?
C13 H13 1.0000 . ?
C13 C14 1.525(2) . ?
C13 C20 1.526(2) . ?
C14 C15 1.398(2) . ?
C14 C19 1.382(2) . ?
C15 H15 0.9500 . ?
C15 C16 1.387(2) . ?
C16 H16 0.9500 . ?
C16 C17 1.394(2) . ?
C17 C18 1.380(2) . ?
C18 H18 0.9500 . ?
C18 C19 1.391(2) . ?
C19 H19 0.9500 . ?
C20 C21 1.388(2) . ?
C20 C25 1.394(2) . ?
C21 H21 0.9500 . ?
C21 C22 1.393(2) . ?
C22 H22 0.9500 . ?
C22 C23 1.378(3) . ?
C23 H23 0.9500 . ?
C23 C24 1.379(3) . ?
C24 H24 0.9500 . ?
C24 C25 1.393(2) . ?
C25 H25 0.9500 . ?
C26 H26A 0.9800 . ?
C26 H26B 0.9800 . ?
C26 H26C 0.9800 . ?

loop_
_geom_torsion_atom_site_label_1
_geom_torsion_atom_site_label_2
_geom_torsion_atom_site_label_3
_geom_torsion_atom_site_label_4
_geom_torsion
_geom_torsion_site_symmetry_1
_geom_torsion_site_symmetry_2
_geom_torsion_site_symmetry_3
_geom_torsion_site_symmetry_4
_geom_torsion_publ_flag
S1 N1 C13 C14 121.84(12) . . . . ?
S1 N1 C13 C20 -115.62(12) . . . . ?
S1 C1 C2 C3 -178.64(12) . . . . ?
S1 C1 C6 C5 178.69(11) . . . . ?
S1 C1 C6 C7 -0.97(15) . . . . ?
S1 C8 C9 C10 178.36(12) . . . . ?
O1 S1 N1 C13 -45.13(13) . . . . ?
O1 S1 C1 C2 63.83(14) . . . . ?
O1 S1 C1 C6 -114.83(10) . . . . ?
O1 S1 C8 C7 107.15(11) . . . . ?
O1 S1 C8 C9 -71.92(15) . . . . ?
O2 C17 C18 C19 -178.54(16) . . . . ?
N1 S1 C1 C2 -72.78(15) . . . . ?
N1 S1 C1 C6 108.55(11) . . . . ?
N1 S1 C8 C7 -121.05(11) . . . . ?
N1 S1 C8 C9 59.88(14) . . . . ?
N1 C13 C14 C15 16.30(19) . . . . ?
N1 C13 C14 C19 -163.02(14) . . . . ?
N1 C13 C20 C21 118.89(15) . . . . ?
N1 C13 C20 C25 -61.65(17) . . . . ?
C1 S1 N1 C13 85.54(12) . . . . ?
C1 S1 C8 C7 -1.45(11) . . . . ?
C1 S1 C8 C9 179.48(13) . . . . ?
C1 C2 C3 C4 0.3(2) . . . . ?
C1 C6 C7 C8 -0.09(17) . . . . ?
C1 C6 C7 C12 179.84(14) . . . . ?
C2 C1 C6 C5 0.0(2) . . . . ?
C2 C1 C6 C7 -179.70(13) . . . . ?
C2 C3 C4 C5 -0.3(3) . . . . ?
C3 C4 C5 C6 0.1(2) . . . . ?
C4 C5 C6 C1 0.0(2) . . . . ?
C4 C5 C6 C7 179.65(14) . . . . ?
C5 C6 C7 C8 -179.72(14) . . . . ?
C5 C6 C7 C12 0.2(2) . . . . ?
C6 C1 C2 C3 -0.1(2) . . . . ?
C6 C7 C8 S1 1.14(15) . . . . ?
C6 C7 C8 C9 -179.76(13) . . . . ?
C6 C7 C12 C11 -179.63(14) . . . . ?
C7 C8 C9 C10 -0.6(2) . . . . ?
C8 S1 N1 C13 -173.95(10) . . . . ?
C8 S1 C1 C2 -179.96(14) . . . . ?
C8 S1 C1 C6 1.37(11) . . . . ?
C8 C7 C12 C11 0.3(2) . . . . ?
C8 C9 C10 C11 0.3(2) . . . . ?
C9 C10 C11 C12 0.3(2) . . . . ?
C10 C11 C12 C7 -0.6(2) . . . . ?
C12 C7 C8 S1 -178.80(11) . . . . ?
C12 C7 C8 C9 0.3(2) . . . . ?
C13 C14 C15 C16 -179.94(15) . . . . ?
C13 C14 C19 C18 -179.98(15) . . . . ?
C13 C20 C21 C22 179.26(14) . . . . ?
C13 C20 C25 C24 -178.68(14) . . . . ?
C14 C13 C20 C21 -120.03(15) . . . . ?
C14 C13 C20 C25 59.42(18) . . . . ?
C14 C15 C16 C17 0.8(3) . . . . ?
C15 C14 C19 C18 0.7(3) . . . . ?
C15 C16 C17 O2 178.63(16) . . . . ?
C15 C16 C17 C18 -1.0(3) . . . . ?
C16 C17 C18 C19 1.0(3) . . . . ?
C17 C18 C19 C14 -0.9(3) . . . . ?
C19 C14 C15 C16 -0.6(2) . . . . ?
C20 C13 C14 C15 -105.05(16) . . . . ?
C20 C13 C14 C19 75.63(18) . . . . ?
C20 C21 C22 C23 -1.0(3) . . . . ?
C21 C20 C25 C24 0.8(2) . . . . ?
C21 C22 C23 C24 1.7(3) . . . . ?
C22 C23 C24 C25 -1.1(3) . . . . ?
C23 C24 C25 C20 -0.1(2) . . . . ?
C25 C20 C21 C22 -0.2(2) . . . . ?
C26 O2 C17 C16 175.94(16) . . . . ?
C26 O2 C17 C18 -4.5(2) . . . . ?
